data_2204653
loop_
_publ_author_name
'Ya-Wen Wang'
'Yan-Ling Guo'
'Wei-Sheng Liu'
'Kai-Bei Yu'

_publ_section_title
{2-[2'-(Diethylcarbamoylmethoxy)-1,1'-binaphth-2-yloxy]-<i>N</i>,<i>N</i>-diethylacetamide-\k^4^<i>O</i>}(2,4,6-trinitrophenolato)manganese(II)
_journal_issue 12
_journal_name_full 'Acta Crystallographica Section E'
_journal_page_first m1801
_journal_page_last m1802
_journal_paper_doi 10.1107/S1600536804028107
_journal_volume 60
_journal_year 2004
_chemical_formula_iupac '[Mn (C6 H2 N3 O7)2 (C32 H36 N2 O4)]'
_chemical_formula_moiety 'C44 H40 Mn N8 O18'
_chemical_formula_sum 'C44 H40 Mn N8 O18'
_chemical_formula_weight 1023.78
_chemical_name_systematic
;{2-[2'-(Diethylcarbamoylmethoxy)-1,1'-binaphthyl-2-yloxy]-N,N-diethylacetamide-
\k^4^O}(2,4,6-trinitrophenolato)manganese(II)
;
_space_group_IT_number 15
_symmetry_cell_setting monoclinic
_symmetry_space_group_name_Hall '-C 2yc'
_symmetry_space_group_name_H-M 'C 1 2/c 1'
_atom_sites_solution_hydrogens geom
_atom_sites_solution_primary direct
_atom_sites_solution_secondary difmap
_cell_angle_alpha 90.00
_cell_angle_beta 109.690(10)
_cell_angle_gamma 90.00
_cell_formula_units_Z 4
_cell_length_a 22.802(4)
_cell_length_b 14.879(2)
_cell_length_c 14.635(2)
_cell_measurement_reflns_used 36
_cell_measurement_temperature 296(2)
_cell_measurement_theta_max 13.61
_cell_measurement_theta_min 3.16
_cell_volume 4674.9(12)
_computing_cell_refinement XSCANS
_computing_data_collection 'XSCANS (Siemens, 1994)'
_computing_data_reduction 'SHELXTL (Sheldrick, 1996)'
_computing_molecular_graphics SHELXTL
_computing_publication_material SHELXTL
_computing_structure_refinement 'SHELXL97 (Sheldrick, 1997)'
_computing_structure_solution 'SHELXS97 (Sheldrick, 1990)'
_diffrn_ambient_temperature 296(2)
_diffrn_measured_fraction_theta_full 1.000
_diffrn_measured_fraction_theta_max 1.000
_diffrn_measurement_device_type 'Siemens P4'
_diffrn_measurement_method '\w scans'
_diffrn_radiation_monochromator graphite
_diffrn_radiation_source 'fine-focus sealed tube'
_diffrn_radiation_type MoK\a
_diffrn_radiation_wavelength 0.71073
_diffrn_reflns_av_R_equivalents 0.0152
_diffrn_reflns_av_sigmaI/netI 0.0594
_diffrn_reflns_limit_h_max 27
_diffrn_reflns_limit_h_min 0
_diffrn_reflns_limit_k_max 17
_diffrn_reflns_limit_k_min 0
_diffrn_reflns_limit_l_max 16
_diffrn_reflns_limit_l_min -17
_diffrn_reflns_number 4704
_diffrn_reflns_theta_full 25.25
_diffrn_reflns_theta_max 25.25
_diffrn_reflns_theta_min 1.67
_diffrn_standards_decay_% 1.79
_diffrn_standards_interval_count 97
_diffrn_standards_number 3
_exptl_absorpt_coefficient_mu 0.367
_exptl_absorpt_correction_T_max 0.863
_exptl_absorpt_correction_T_min 0.786
_exptl_absorpt_correction_type multi-scan
_exptl_absorpt_process_details '(DENZO--SMN; Otwinowski & Minor, 1997)'
_exptl_crystal_colour yellow
_exptl_crystal_density_diffrn 1.455
_exptl_crystal_density_method 'not measured'
_exptl_crystal_description block
_exptl_crystal_F_000 2116
_exptl_crystal_size_max 0.56
_exptl_crystal_size_mid 0.40
_exptl_crystal_size_min 0.40
_refine_diff_density_max 0.346
_refine_diff_density_min -0.209
_refine_ls_extinction_coef 0.00184(14)
_refine_ls_extinction_expression Fc^*^=kFc[1+0.001xFc^2^\l^3^/sin(2\q)]^-1/4^
_refine_ls_extinction_method SHELXL97
_refine_ls_goodness_of_fit_ref 0.824
_refine_ls_hydrogen_treatment constr
_refine_ls_matrix_type full
_refine_ls_number_parameters 371
_refine_ls_number_reflns 4245
_refine_ls_number_restraints 9
_refine_ls_restrained_S_all 0.824
_refine_ls_R_factor_all 0.0814
_refine_ls_R_factor_gt 0.0399
_refine_ls_shift/su_max 0.001
_refine_ls_shift/su_mean 0.000
_refine_ls_structure_factor_coef Fsqd
_refine_ls_weighting_details 'calc w=1/[\s^2^(Fo^2^)+(0.0478P)^2^] where P=(Fo^2^+2Fc^2^)/3'
_refine_ls_weighting_scheme calc
_refine_ls_wR_factor_gt 0.0847
_refine_ls_wR_factor_ref 0.0937
_reflns_number_gt 2312
_reflns_number_total 4245
_reflns_threshold_expression I>2\s(I)
_cod_data_source_file cv6404.cif
_cod_data_source_block I
_cod_depositor_comments
;
The following automatic conversions were performed:
'_symmetry_cell_setting' value 'Monoclinic' changed to 'monoclinic'
according to '/home/saulius/struct/CIF-dictionaries/cif_core.dic'
dictionary named 'cif_core.dic' version 2.4.1 from
2010-06-29.

'_exptl_absorpt_correction_type' value 'Multi-scan' changed
to 'multi-scan' according to
'/home/saulius/struct/CIF-dictionaries/cif_core.dic' dictionary named
'cif_core.dic' version 2.4.1 from 2010-06-29.

Automatic conversion script
Id: cif_fix_enum 1527 2010-12-29 10:47:43Z saulius 

The following automatic conversions were performed:

'_symmetry_cell_setting' value 'Monoclinic' changed to 'monoclinic'
according to /home/saulius/struct/CIF-dictionaries/cif_core.dic
dictionary named 'cif_core.dic' version 2.4.1 from
2010-06-29.

'_exptl_absorpt_correction_type' value 'Multi-scan'
changed to 'multi-scan' according to
/home/saulius/struct/CIF-dictionaries/cif_core.dic dictionary named
'cif_core.dic' version 2.4.1 from 2010-06-29.

Automatic conversion script
Id: cif_fix_values 1715 2011-07-08 13:25:40Z adriana 
;
_cod_original_cell_volume 4675.1(14)
_cod_original_sg_symbol_H-M C2/c
_cod_database_code 2204653
_cod_database_fobs_code 2204653

loop_
_symmetry_equiv_pos_as_xyz
'x, y, z'
'-x, y, -z+1/2'
'x+1/2, y+1/2, z'
'-x+1/2, y+1/2, -z+1/2'
'-x, -y, -z'
'x, -y, z-1/2'
'-x+1/2, -y+1/2, -z'
'x+1/2, -y+1/2, z-1/2'

loop_
_atom_site_label
_atom_site_fract_x
_atom_site_fract_y
_atom_site_fract_z
_atom_site_U_iso_or_equiv
_atom_site_adp_type
_atom_site_calc_flag
_atom_site_refinement_flags
_atom_site_occupancy
_atom_site_disorder_assembly
_atom_site_disorder_group
_atom_site_type_symbol
Mn 0.5000 0.27437(3) 0.7500 0.05200(19) Uani d S 1 . . Mn
O1 0.48798(8) 0.14743(10) 0.84438(12) 0.0557(5) Uani d . 1 . . O
O2 0.40683(7) 0.23527(11) 0.70854(12) 0.0579(5) Uani d . 1 . . O
O3 0.49933(11) 0.36375(12) 0.64383(16) 0.0950(7) Uani d . 1 B . O
O6 0.37020(13) 0.71692(15) 0.45220(18) 0.1094(8) Uani d . 1 . . O
O7 0.45838(13) 0.77114(15) 0.54317(17) 0.1029(8) Uani d . 1 . . O
N1 0.32233(11) 0.17097(15) 0.72516(17) 0.0717(7) Uani d . 1 . . N
N3 0.42198(16) 0.70931(18) 0.5123(2) 0.0815(8) Uani d . 1 . . N
N4 0.58533(16) 0.5136(3) 0.7067(3) 0.0917(9) Uani d D 1 . . N
C1 0.52606(11) 0.00984(15) 0.79768(17) 0.0485(6) Uani d . 1 . . C
C2 0.57461(12) -0.05660(16) 0.8195(2) 0.0552(7) Uani d . 1 . . C
C3 0.57487(13) -0.12621(16) 0.7544(2) 0.0680(8) Uani d . 1 . . C
H3 0.5422 -0.1309 0.6958 0.082 Uiso calc R 1 . . H
C4 0.62291(16) -0.1873(2) 0.7767(3) 0.0886(10) Uani d . 1 . . C
H4 0.6224 -0.2331 0.7332 0.106 Uiso calc R 1 . . H
C5 0.67201(18) -0.1811(2) 0.8635(3) 0.0989(12) Uani d . 1 . . C
H5 0.7040 -0.2233 0.8779 0.119 Uiso calc R 1 . . H
C6 0.67414(14) -0.1148(2) 0.9275(3) 0.0845(10) Uani d . 1 . . C
H6 0.7077 -0.1113 0.9851 0.101 Uiso calc R 1 . . H
C7 0.62557(13) -0.05018(18) 0.9077(2) 0.0636(7) Uani d . 1 . . C
C8 0.62708(14) 0.0205(2) 0.9718(2) 0.0725(8) Uani d . 1 . . C
H8 0.6606 0.0250 1.0294 0.087 Uiso calc R 1 . . H
C9 0.58045(13) 0.08305(18) 0.95162(19) 0.0649(8) Uani d . 1 . . C
H9 0.5819 0.1292 0.9952 0.078 Uiso calc R 1 . . H
C10 0.53062(11) 0.07639(15) 0.86428(18) 0.0504(6) Uani d . 1 . . C
C11 0.42480(11) 0.12587(16) 0.83492(18) 0.0546(7) Uani d . 1 . . C
H11A 0.4169 0.1403 0.8943 0.066 Uiso calc R 1 . . H
H11B 0.4169 0.0623 0.8215 0.066 Uiso calc R 1 . . H
C12 0.38340(12) 0.18158(17) 0.75142(19) 0.0545(7) Uani d . 1 . . C
C13 0.28204(13) 0.2221(2) 0.6417(2) 0.0883(10) Uani d . 1 . . C
H13A 0.2454 0.1865 0.6084 0.106 Uiso calc R 1 . . H
H13B 0.3042 0.2327 0.5966 0.106 Uiso calc R 1 . . H
C14 0.26193(17) 0.3104(2) 0.6703(3) 0.1165(13) Uani d . 1 . . C
H14A 0.2393 0.3003 0.7140 0.140 Uiso calc R 1 . . H
H14B 0.2357 0.3410 0.6134 0.140 Uiso calc R 1 . . H
H14C 0.2980 0.3466 0.7018 0.140 Uiso calc R 1 . . H
C15 0.29070(16) 0.1164(2) 0.7805(3) 0.1021(11) Uani d . 1 . . C
H15A 0.3180 0.1105 0.8474 0.122 Uiso calc R 1 . . H
H15B 0.2531 0.1469 0.7804 0.122 Uiso calc R 1 . . H
C16 0.27513(18) 0.0287(2) 0.7383(3) 0.1203(13) Uani d . 1 . . C
H16A 0.2530 0.0345 0.6700 0.144 Uiso calc R 1 . . H
H16B 0.2494 -0.0019 0.7685 0.144 Uiso calc R 1 . . H
H16C 0.3126 -0.0052 0.7482 0.144 Uiso calc R 1 . . H
C17 0.48247(15) 0.44271(18) 0.6149(2) 0.0664(8) Uani d . 1 . . C
C18 0.42178(15) 0.46407(18) 0.5512(2) 0.0712(8) Uani d D 1 A . C
C19 0.40154(14) 0.5483(2) 0.5195(2) 0.0730(8) Uani d . 1 . . C
H19 0.3609 0.5577 0.4785 0.088 Uiso calc R 1 B . H
C20 0.44200(15) 0.61858(18) 0.5490(2) 0.0635(7) Uani d . 1 B . C
C21 0.50161(15) 0.60608(18) 0.6105(2) 0.0674(8) Uani d . 1 . . C
H21 0.5287 0.6545 0.6302 0.081 Uiso calc R 1 B . H
C22 0.52074(14) 0.52119(19) 0.6425(2) 0.0646(7) Uani d . 1 B . C
N2 0.3746(2) 0.3932(3) 0.5172(4) 0.0997(18) Uani d PD 0.882(7) A 1 N
O4 0.3898(3) 0.3217(3) 0.4919(4) 0.1394(19) Uani d PD 0.882(7) A 1 O
O5 0.32167(19) 0.4077(2) 0.5155(3) 0.1327(16) Uani d PD 0.882(7) A 1 O
O8 0.6101(4) 0.5790(4) 0.7552(8) 0.135(4) Uani d PD 0.625(18) B 1 O
O9 0.6126(5) 0.4421(6) 0.7171(12) 0.166(5) Uani d PD 0.625(18) B 1 O
N2' 0.3974(15) 0.3766(8) 0.509(2) 0.117(15) Uani d PD 0.118(7) A 2 N
O4' 0.4296(11) 0.3096(15) 0.535(2) 0.103(10) Uani d PD 0.118(7) A 2 O
O5' 0.3597(14) 0.382(2) 0.427(3) 0.18(2) Uani d PD 0.118(7) A 2 O
O8' 0.6222(4) 0.5681(9) 0.6928(13) 0.110(5) Uani d P 0.375(18) B 2 O
O9' 0.5969(7) 0.4486(10) 0.7576(10) 0.102(4) Uani d P 0.375(18) B 2 O

loop_
_atom_site_aniso_label
_atom_site_aniso_U_11
_atom_site_aniso_U_22
_atom_site_aniso_U_33
_atom_site_aniso_U_12
_atom_site_aniso_U_13
_atom_site_aniso_U_23
Mn 0.0562(4) 0.0364(3) 0.0596(4) 0.000 0.0145(3) 0.000
O1 0.0544(11) 0.0397(9) 0.0676(12) 0.0023(8) 0.0135(9) -0.0018(8)
O2 0.0560(11) 0.0478(10) 0.0647(11) -0.0013(9) 0.0135(9) 0.0063(9)
O3 0.137(2) 0.0604(13) 0.1052(17) 0.0218(13) 0.0643(15) 0.0324(12)
O6 0.120(2) 0.0911(17) 0.1045(18) 0.0359(16) 0.0214(16) 0.0219(15)
O7 0.155(2) 0.0531(13) 0.0966(17) 0.0030(15) 0.0375(16) 0.0040(13)
N1 0.0533(15) 0.0732(16) 0.0828(17) -0.0066(13) 0.0153(13) 0.0169(13)
N3 0.110(2) 0.0677(19) 0.0681(18) 0.0164(18) 0.0319(17) 0.0099(15)
N4 0.096(3) 0.096(2) 0.081(2) 0.013(2) 0.027(2) 0.022(2)
C1 0.0496(15) 0.0382(13) 0.0580(16) 0.0007(11) 0.0184(12) 0.0070(12)
C2 0.0558(17) 0.0411(14) 0.0716(18) 0.0033(13) 0.0254(15) 0.0100(13)
C3 0.0670(19) 0.0478(15) 0.096(2) 0.0044(15) 0.0362(17) 0.0009(16)
C4 0.090(3) 0.0602(19) 0.132(3) 0.0143(19) 0.059(3) 0.002(2)
C5 0.090(3) 0.083(2) 0.135(3) 0.041(2) 0.054(3) 0.035(2)
C6 0.071(2) 0.089(2) 0.094(3) 0.0284(19) 0.0280(19) 0.035(2)
C7 0.0629(19) 0.0582(17) 0.071(2) 0.0102(15) 0.0241(16) 0.0207(15)
C8 0.066(2) 0.078(2) 0.0596(19) 0.0082(17) 0.0031(15) 0.0211(17)
C9 0.073(2) 0.0618(18) 0.0502(17) -0.0006(16) 0.0085(16) 0.0033(14)
C10 0.0557(16) 0.0384(14) 0.0546(16) 0.0028(12) 0.0153(14) 0.0077(12)
C11 0.0604(18) 0.0494(14) 0.0560(16) 0.0001(13) 0.0222(14) -0.0024(13)
C12 0.0574(18) 0.0458(14) 0.0568(17) 0.0021(14) 0.0147(14) -0.0073(13)
C13 0.0556(18) 0.100(2) 0.090(2) -0.0057(18) -0.0015(16) 0.016(2)
C14 0.101(3) 0.109(3) 0.140(3) 0.037(2) 0.041(3) 0.034(3)
C15 0.091(3) 0.084(2) 0.115(3) -0.002(2) 0.014(2) 0.017(2)
C16 0.107(3) 0.101(3) 0.151(4) -0.008(2) 0.041(3) 0.007(3)
C17 0.096(2) 0.0499(17) 0.0647(19) 0.0040(17) 0.0423(18) 0.0140(15)
C18 0.090(2) 0.0565(18) 0.067(2) -0.0131(18) 0.0260(19) 0.0062(15)
C19 0.077(2) 0.075(2) 0.0623(19) 0.0021(18) 0.0178(16) 0.0127(16)
C20 0.083(2) 0.0526(17) 0.0595(18) 0.0098(16) 0.0301(17) 0.0099(14)
C21 0.086(2) 0.0566(18) 0.0639(18) -0.0030(16) 0.0314(17) 0.0033(15)
C22 0.069(2) 0.0660(19) 0.0599(18) 0.0109(16) 0.0233(16) 0.0128(15)
N2 0.126(4) 0.086(3) 0.077(3) -0.030(3) 0.021(4) 0.005(2)
O4 0.168(5) 0.082(3) 0.154(5) -0.045(3) 0.034(4) -0.024(3)
O5 0.099(3) 0.158(3) 0.124(3) -0.048(2) 0.016(2) -0.002(2)
O8 0.107(4) 0.122(4) 0.143(7) -0.029(3) -0.003(5) 0.026(4)
O9 0.114(7) 0.141(5) 0.196(11) 0.057(5) -0.009(6) -0.015(6)
N2' 0.19(4) 0.032(17) 0.12(4) -0.04(3) 0.06(4) -0.02(2)
O4' 0.098(19) 0.042(14) 0.15(3) -0.050(13) 0.013(16) -0.018(13)
O5' 0.13(2) 0.13(2) 0.19(4) -0.081(19) -0.06(2) 0.05(2)
O8' 0.068(5) 0.142(7) 0.108(10) -0.019(5) 0.016(5) 0.037(6)
O9' 0.085(6) 0.122(8) 0.105(7) 0.048(5) 0.039(5) 0.044(6)

loop_
_atom_type_symbol
_atom_type_description
_atom_type_scat_dispersion_real
_atom_type_scat_dispersion_imag
_atom_type_scat_source
C C 0.0033 0.0016 'International Tables Vol C Tables 4.2.6.8 and 6.1.1.4'
H H 0.0000 0.0000 'International Tables Vol C Tables 4.2.6.8 and 6.1.1.4'
N N 0.0061 0.0033 'International Tables Vol C Tables 4.2.6.8 and 6.1.1.4'
O O 0.0106 0.0060 'International Tables Vol C Tables 4.2.6.8 and 6.1.1.4'
Mn Mn 0.3368 0.7283 'International Tables Vol C Tables 4.2.6.8 and 6.1.1.4'

loop_
_geom_angle_atom_site_label_1
_geom_angle_atom_site_label_2
_geom_angle_atom_site_label_3
_geom_angle_site_symmetry_1
_geom_angle_site_symmetry_3
_geom_angle
_geom_angle_publ_flag
O3 Mn O3 2_656 . 98.69(12) ?
O3 Mn O2 2_656 . 98.56(8) ?
O3 Mn O2 . . 102.39(8) yes
O3 Mn O2 2_656 2_656 102.39(8) ?
O3 Mn O2 . 2_656 98.56(8) yes
O2 Mn O2 . 2_656 147.60(9) yes
O3 Mn O1 2_656 . 92.72(7) ?
O3 Mn O1 . . 166.88(8) yes
O2 Mn O1 . . 69.31(6) yes
O2 Mn O1 2_656 . 85.18(6) ?
O3 Mn O1 2_656 2_656 166.88(7) ?
O3 Mn O1 . 2_656 92.72(7) yes
O2 Mn O1 . 2_656 85.18(6) yes
O2 Mn O1 2_656 2_656 69.31(6) ?
O1 Mn O1 . 2_656 76.77(8) yes
C10 O1 C11 . . 117.10(17) ?
C10 O1 Mn . . 120.42(14) ?
C11 O1 Mn . . 115.08(13) ?
C12 O2 Mn . . 126.99(16) ?
C17 O3 Mn . . 141.63(19) ?
C12 N1 C13 . . 118.8(2) ?
C12 N1 C15 . . 124.1(2) ?
C13 N1 C15 . . 116.9(2) ?
O6 N3 O7 . . 124.8(3) ?
O6 N3 C20 . . 117.2(3) ?
O7 N3 C20 . . 118.0(3) ?
O9' N4 O9 . . 38.5(6) ?
O9' N4 O8 . . 108.7(9) ?
O9 N4 O8 . . 120.4(7) ?
O9' N4 O8' . . 128.0(9) ?
O9 N4 O8' . . 104.3(8) ?
O8 N4 O8' . . 50.7(5) ?
O9' N4 C22 . . 115.3(8) ?
O9 N4 C22 . . 120.7(6) ?
O8 N4 C22 . . 118.6(4) ?
O8' N4 C22 . . 116.0(6) ?
C10 C1 C2 . . 118.1(2) ?
C10 C1 C1 . 2_656 120.64(18) ?
C2 C1 C1 . 2_656 121.1(2) ?
C3 C2 C7 . . 118.4(2) ?
C3 C2 C1 . . 122.3(2) ?
C7 C2 C1 . . 119.3(2) ?
C4 C3 C2 . . 120.7(3) ?
C4 C3 H3 . . 119.7 ?
C2 C3 H3 . . 119.7 ?
C3 C4 C5 . . 120.5(3) ?
C3 C4 H4 . . 119.8 ?
C5 C4 H4 . . 119.8 ?
C6 C5 C4 . . 120.9(3) ?
C6 C5 H5 . . 119.5 ?
C4 C5 H5 . . 119.5 ?
C5 C6 C7 . . 120.6(3) ?
C5 C6 H6 . . 119.7 ?
C7 C6 H6 . . 119.7 ?
C8 C7 C2 . . 119.1(2) ?
C8 C7 C6 . . 121.9(3) ?
C2 C7 C6 . . 118.9(3) ?
C9 C8 C7 . . 121.6(3) ?
C9 C8 H8 . . 119.2 ?
C7 C8 H8 . . 119.2 ?
C8 C9 C10 . . 118.8(3) ?
C8 C9 H9 . . 120.6 ?
C10 C9 H9 . . 120.6 ?
C1 C10 C9 . . 123.1(2) ?
C1 C10 O1 . . 121.2(2) ?
C9 C10 O1 . . 115.5(2) ?
O1 C11 C12 . . 106.7(2) ?
O1 C11 H11A . . 110.4 ?
C12 C11 H11A . . 110.4 ?
O1 C11 H11B . . 110.4 ?
C12 C11 H11B . . 110.4 ?
H11A C11 H11B . . 108.6 ?
O2 C12 N1 . . 121.3(2) ?
O2 C12 C11 . . 120.1(2) ?
N1 C12 C11 . . 118.5(2) ?
N1 C13 C14 . . 112.7(3) ?
N1 C13 H13A . . 109.0 ?
C14 C13 H13A . . 109.0 ?
N1 C13 H13B . . 109.0 ?
C14 C13 H13B . . 109.0 ?
H13A C13 H13B . . 107.8 ?
C13 C14 H14A . . 109.5 ?
C13 C14 H14B . . 109.5 ?
H14A C14 H14B . . 109.5 ?
C13 C14 H14C . . 109.5 ?
H14A C14 H14C . . 109.5 ?
H14B C14 H14C . . 109.5 ?
C16 C15 N1 . . 110.8(3) ?
C16 C15 H15A . . 109.5 ?
N1 C15 H15A . . 109.5 ?
C16 C15 H15B . . 109.5 ?
N1 C15 H15B . . 109.5 ?
H15A C15 H15B . . 108.1 ?
C15 C16 H16A . . 109.5 ?
C15 C16 H16B . . 109.5 ?
H16A C16 H16B . . 109.5 ?
C15 C16 H16C . . 109.5 ?
H16A C16 H16C . . 109.5 ?
H16B C16 H16C . . 109.5 ?
O3 C17 C18 . . 123.2(3) ?
O3 C17 C22 . . 125.2(3) ?
C18 C17 C22 . . 111.7(2) ?
C19 C18 C17 . . 125.0(3) ?
C19 C18 N2' . . 129.6(10) ?
C17 C18 N2' . . 103.0(10) ?
C19 C18 N2 . . 114.8(3) ?
C17 C18 N2 . . 120.2(3) ?
N2' C18 N2 . . 24.4(16) ?
C18 C19 C20 . . 118.8(3) ?
C18 C19 H19 . . 120.6 ?
C20 C19 H19 . . 120.6 ?
C19 C20 C21 . . 121.4(3) ?
C19 C20 N3 . . 119.7(3) ?
C21 C20 N3 . . 118.9(3) ?
C22 C21 C20 . . 118.9(3) ?
C22 C21 H21 . . 120.6 ?
C20 C21 H21 . . 120.6 ?
C21 C22 C17 . . 124.3(3) ?
C21 C22 N4 . . 115.4(3) ?
C17 C22 N4 . . 120.3(3) ?
O4 N2 O5 . . 122.1(4) ?
O4 N2 C18 . . 118.6(4) ?
O5 N2 C18 . . 119.3(4) ?
O5' N2' O4' . . 120.5(5) ?
O5' N2' C18 . . 114(2) ?
O4' N2' C18 . . 119.4(19) ?

loop_
_geom_bond_atom_site_label_1
_geom_bond_atom_site_label_2
_geom_bond_site_symmetry_2
_geom_bond_distance
_geom_bond_publ_flag
Mn O3 2_656 2.0413(19) ?
Mn O3 . 2.0413(19) yes
Mn O2 . 2.0859(17) yes
Mn O2 2_656 2.0859(17) ?
Mn O1 . 2.4095(16) yes
Mn O1 2_656 2.4095(16) ?
O1 C10 . 1.399(3) ?
O1 C11 . 1.436(3) ?
O2 C12 . 1.242(3) ?
O3 C17 . 1.264(3) ?
O6 N3 . 1.217(3) ?
O7 N3 . 1.219(3) ?
N1 C12 . 1.323(3) ?
N1 C13 . 1.470(3) ?
N1 C15 . 1.493(4) ?
N3 C20 . 1.468(3) ?
N4 O9' . 1.194(11) ?
N4 O9 . 1.216(3) ?
N4 O8 . 1.225(3) ?
N4 O8' . 1.233(9) ?
N4 C22 . 1.460(4) ?
C1 C10 . 1.369(3) ?
C1 C2 . 1.437(3) ?
C1 C1 2_656 1.498(5) ?
C2 C3 . 1.408(3) ?
C2 C7 . 1.419(4) ?
C3 C4 . 1.375(4) ?
C3 H3 . 0.9300 ?
C4 C5 . 1.385(4) ?
C4 H4 . 0.9300 ?
C5 C6 . 1.351(4) ?
C5 H5 . 0.9300 ?
C6 C7 . 1.420(4) ?
C6 H6 . 0.9300 ?
C7 C8 . 1.403(4) ?
C8 C9 . 1.368(4) ?
C8 H8 . 0.9300 ?
C9 C10 . 1.399(3) ?
C9 H9 . 0.9300 ?
C11 C12 . 1.515(3) ?
C11 H11A . 0.9700 ?
C11 H11B . 0.9700 ?
C13 C14 . 1.497(4) ?
C13 H13A . 0.9700 ?
C13 H13B . 0.9700 ?
C14 H14A . 0.9600 ?
C14 H14B . 0.9600 ?
C14 H14C . 0.9600 ?
C15 C16 . 1.437(4) ?
C15 H15A . 0.9700 ?
C15 H15B . 0.9700 ?
C16 H16A . 0.9600 ?
C16 H16B . 0.9600 ?
C16 H16C . 0.9600 ?
C17 C18 . 1.420(4) ?
C17 C22 . 1.432(4) ?
C18 C19 . 1.361(4) ?
C18 N2' . 1.466(3) ?
C18 N2 . 1.468(3) ?
C19 C20 . 1.365(4) ?
C19 H19 . 0.9300 ?
C20 C21 . 1.367(4) ?
C21 C22 . 1.367(3) ?
C21 H21 . 0.9300 ?
N2 O4 . 1.216(3) ?
N2 O5 . 1.217(3) ?
N2' O5' . 1.220(3) ?
N2' O4' . 1.220(3) ?

loop_
_geom_torsion_atom_site_label_1
_geom_torsion_atom_site_label_2
_geom_torsion_atom_site_label_3
_geom_torsion_atom_site_label_4
_geom_torsion_site_symmetry_1
_geom_torsion
O3 Mn O1 C10 2_656 -124.14(17)
O3 Mn O1 C10 . 85.3(4)
O2 Mn O1 C10 . 137.74(17)
O2 Mn O1 C10 2_656 -21.92(16)
O1 Mn O1 C10 2_656 47.93(14)
O3 Mn O1 C11 2_656 86.76(15)
O3 Mn O1 C11 . -63.8(4)
O2 Mn O1 C11 . -11.37(14)
O2 Mn O1 C11 2_656 -171.02(15)
O1 Mn O1 C11 2_656 -101.17(15)
O3 Mn O2 C12 2_656 -78.2(2)
O3 Mn O2 C12 . -179.17(19)
O2 Mn O2 C12 2_656 51.72(19)
O1 Mn O2 C12 . 11.44(18)
O1 Mn O2 C12 2_656 89.1(2)
O3 Mn O3 C17 2_656 -27.2(3)
O2 Mn O3 C17 . 73.6(4)
O2 Mn O3 C17 2_656 -131.3(4)
O1 Mn O3 C17 . 123.0(4)
O1 Mn O3 C17 2_656 159.2(4)
C10 C1 C2 C3 . -178.3(2)
C1 C1 C2 C3 2_656 -2.0(4)
C10 C1 C2 C7 . -1.0(3)
C1 C1 C2 C7 2_656 175.3(2)
C7 C2 C3 C4 . 1.1(4)
C1 C2 C3 C4 . 178.4(2)
C2 C3 C4 C5 . -0.2(5)
C3 C4 C5 C6 . -0.7(5)
C4 C5 C6 C7 . 0.7(5)
C3 C2 C7 C8 . 177.9(2)
C1 C2 C7 C8 . 0.5(4)
C3 C2 C7 C6 . -1.0(4)
C1 C2 C7 C6 . -178.4(2)
C5 C6 C7 C8 . -178.7(3)
C5 C6 C7 C2 . 0.2(4)
C2 C7 C8 C9 . 0.4(4)
C6 C7 C8 C9 . 179.3(3)
C7 C8 C9 C10 . -0.8(4)
C2 C1 C10 C9 . 0.7(4)
C1 C1 C10 C9 2_656 -175.7(3)
C2 C1 C10 O1 . 174.5(2)
C1 C1 C10 O1 2_656 -1.8(4)
C8 C9 C10 C1 . 0.2(4)
C8 C9 C10 O1 . -174.0(2)
C11 O1 C10 C1 . 66.9(3)
Mn O1 C10 C1 . -81.6(2)
C11 O1 C10 C9 . -118.8(2)
Mn O1 C10 C9 . 92.7(2)
C10 O1 C11 C12 . -139.8(2)
Mn O1 C11 C12 . 10.4(2)
Mn O2 C12 N1 . 170.99(18)
Mn O2 C12 C11 . -9.6(3)
C13 N1 C12 O2 . 1.8(4)
C15 N1 C12 O2 . -172.2(3)
C13 N1 C12 C11 . -177.5(2)
C15 N1 C12 C11 . 8.4(4)
O1 C11 C12 O2 . -2.2(3)
O1 C11 C12 N1 . 177.2(2)
C12 N1 C13 C14 . -91.4(3)
C15 N1 C13 C14 . 83.1(3)
C12 N1 C15 C16 . -98.7(4)
C13 N1 C15 C16 . 87.1(4)
Mn O3 C17 C18 . -86.9(4)
Mn O3 C17 C22 . 92.0(4)
O3 C17 C18 C19 . 179.0(3)
C22 C17 C18 C19 . -0.1(4)
O3 C17 C18 N2' . -17.4(19)
C22 C17 C18 N2' . 163.5(19)
O3 C17 C18 N2 . 1.3(5)
C22 C17 C18 N2 . -177.7(3)
C17 C18 C19 C20 . 1.0(5)
N2' C18 C19 C20 . -158(2)
N2 C18 C19 C20 . 178.8(3)
C18 C19 C20 C21 . -1.1(4)
C18 C19 C20 N3 . 177.3(3)
O6 N3 C20 C19 . -3.8(4)
O7 N3 C20 C19 . 177.1(3)
O6 N3 C20 C21 . 174.7(3)
O7 N3 C20 C21 . -4.5(4)
C19 C20 C21 C22 . 0.2(4)
N3 C20 C21 C22 . -178.2(2)
C20 C21 C22 C17 . 0.8(4)
C20 C21 C22 N4 . 179.1(3)
O3 C17 C22 C21 . -179.9(3)
C18 C17 C22 C21 . -0.9(4)
O3 C17 C22 N4 . 1.9(4)
C18 C17 C22 N4 . -179.1(3)
O9' N4 C22 C21 . 157.9(9)
O9 N4 C22 C21 . -158.7(11)
O8 N4 C22 C21 . 26.4(10)
O8' N4 C22 C21 . -31.1(12)
O9' N4 C22 C17 . -23.8(10)
O9 N4 C22 C17 . 19.7(12)
O8 N4 C22 C17 . -155.2(9)
O8' N4 C22 C17 . 147.3(11)
C19 C18 N2 O4 . 138.8(6)
C17 C18 N2 O4 . -43.3(8)
N2' C18 N2 O4 . 6(3)
C19 C18 N2 O5 . -41.4(7)
C17 C18 N2 O5 . 136.6(5)
N2' C18 N2 O5 . -174(4)
C19 C18 N2' O5' . 12(4)
C17 C18 N2' O5' . -150(2)
N2 C18 N2' O5' . 72(4)
C19 C18 N2' O4' . 164(3)
C17 C18 N2' O4' . 1(4)
N2 C18 N2' O4' . -137(7)
